data_4341103
loop_
_publ_author_name
'Xu, J.'
'Chen, S.C.'
'Ramanujachary, K.V.'
'Greenblatt, M.'

_publ_section_title
;
 Synthesis, structure and physical properties of Nb18P2.5O50
;
_journal_name_full 'Inorganic Chemistry'
_journal_page_first 267
_journal_page_last 270
_journal_volume 33
_journal_year 1994
_chemical_formula_structural 'Nb18 (P2.5 O50)'
_chemical_formula_sum 'Nb18 O50 P2.5'
_chemical_name_systematic 'Niobium Phosphate'
_space_group_IT_number 87
_symmetry_Int_Tables_number 87
_symmetry_space_group_name_Hall '-I 4'
_symmetry_space_group_name_H-M 'I 4/m'
_cell_angle_alpha 90.
_cell_angle_beta 90.
_cell_angle_gamma 90.
_cell_formula_units_Z 1
_cell_length_a 15.593(1)
_cell_length_b 15.593(1)
_cell_length_c 3.8282(3)
_cell_volume 930.79(11)
_cod_data_source_file Nb18P2_5O50_I4_m_DC275.cif
_cod_data_source_block chateigner
_cod_original_cell_volume 930.79
_cod_database_code 4341103

loop_
_symmetry_equiv_pos_site_id
_symmetry_equiv_pos_as_xyz
1 '-y, x, -z'
2 'y, -x, -z'
3 'x, y, -z'
4 '-x, -y, -z'
5 'y, -x, z'
6 '-y, x, z'
7 '-x, -y, z'
8 'x, y, z'
9 '-y+1/2, x+1/2, -z+1/2'
10 'y+1/2, -x+1/2, -z+1/2'
11 'x+1/2, y+1/2, -z+1/2'
12 '-x+1/2, -y+1/2, -z+1/2'
13 'y+1/2, -x+1/2, z+1/2'
14 '-y+1/2, x+1/2, z+1/2'
15 '-x+1/2, -y+1/2, z+1/2'
16 'x+1/2, y+1/2, z+1/2'

loop_
_atom_site_label
_atom_site_type_symbol
_atom_site_symmetry_multiplicity
_atom_site_Wyckoff_symbol
_atom_site_fract_x
_atom_site_fract_y
_atom_site_fract_z
_atom_site_occupancy
_atom_site_attached_hydrogens
_atom_site_B_iso_or_equiv
Nb1 Nb4.86+ 2 a 0 0 0 1. 0 1.55(5)
Nb2 Nb4.86+ 8 h 0.21843(8) 0.10890(8) 0 1. 0 0.40(2)
Nb3 Nb4.86+ 8 h 0.11428(8) 0.32977(8) 0 1. 0 0.45(2)
P1 P5+ 4 d 0 0.5 0.25 0.625 0 1.5(1)
O1 O2- 8 h 0.1751(6) 0.2203(6) 0 1. 0 2.2(2)
O2 O2- 8 h 0.2820(7) 0.9885(6) 0 1. 0 2.1(2)
O3 O2- 8 h 0.2472(6) 0.3893(7) 0 1. 0 1.8(2)
O4 O2- 8 h 0.3543(6) 0.1561(7) 0 1. 0 2.1(2)
O5 O2- 8 h 0.0664(7) 0.4512(7) 0 1. 0 2.3(2)
O6 O2- 8 h 0.1169(6) 0.0518(7) 0 1. 0 1.9(2)
O7 O2- 2 b 0.5 0.5 0 1. 0 3.0(4)

loop_
_atom_type_symbol
_atom_type_oxidation_number
Nb4.86+ 4.86
O2- -2
P5+ 5
